data_7022049
loop_
_publ_author_name
'Tang, Xiao-Yan'
'Wang, Yong-Xia'
'Liu, San-Rong'
'Liu, Jing-Yu'
'Li, Yue-Sheng'

_publ_section_title
;
 Monochloro non-bridged half-metallocene-type zirconium complexes
 containing phosphine oxide-(thio)phenolate chelating ligands as efficient
 ethylene polymerization catalysts.
;
_journal_issue 2
_journal_name_full 'Dalton transactions (Cambridge, England : 2003)'
_journal_page_first 499
_journal_page_last 506
_journal_paper_doi 10.1039/c2dt31445b
_journal_volume 42
_journal_year 2013
_chemical_formula_sum 'C47 H49 Cl O2 P2 S2 Si2 Zr'
_chemical_formula_weight 954.77
_chemical_name_systematic
;
?
;
_space_group_IT_number 14
_symmetry_cell_setting monoclinic
_symmetry_space_group_name_Hall '-P 2yn'
_symmetry_space_group_name_H-M 'P 1 21/n 1'
_atom_sites_solution_hydrogens geom
_atom_sites_solution_primary direct
_atom_sites_solution_secondary difmap
_audit_creation_method SHELXL-97
_cell_angle_alpha 90.00
_cell_angle_beta 97.846(3)
_cell_angle_gamma 90.00
_cell_formula_units_Z 4
_cell_length_a 10.782(2)
_cell_length_b 27.167(5)
_cell_length_c 18.915(3)
_cell_measurement_temperature 185(2)
_cell_volume 5488.6(17)
_computing_structure_refinement 'SHELXL-97 (Sheldrick, 1997)'
_computing_structure_solution 'SHELXS-97 (Sheldrick, 1990)'
_diffrn_ambient_temperature 185(2)
_diffrn_measured_fraction_theta_full 0.995
_diffrn_measured_fraction_theta_max 0.995
_diffrn_radiation_monochromator graphite
_diffrn_radiation_source 'fine-focus sealed tube'
_diffrn_radiation_type MoK\a
_diffrn_radiation_wavelength 0.71073
_diffrn_reflns_av_R_equivalents 0.1018
_diffrn_reflns_av_sigmaI/netI 0.1246
_diffrn_reflns_limit_h_max 12
_diffrn_reflns_limit_h_min -12
_diffrn_reflns_limit_k_max 32
_diffrn_reflns_limit_k_min -31
_diffrn_reflns_limit_l_max 17
_diffrn_reflns_limit_l_min -22
_diffrn_reflns_number 32047
_diffrn_reflns_theta_full 25.07
_diffrn_reflns_theta_max 25.07
_diffrn_reflns_theta_min 1.32
_exptl_absorpt_coefficient_mu 0.458
_exptl_absorpt_correction_T_max 0.9303
_exptl_absorpt_correction_T_min 0.8748
_exptl_absorpt_correction_type multi-scan
_exptl_crystal_density_diffrn 1.155
_exptl_crystal_density_method 'not measured'
_exptl_crystal_F_000 1976
_exptl_crystal_size_max 0.30
_exptl_crystal_size_mid 0.22
_exptl_crystal_size_min 0.16
_platon_squeeze_details
;
;
_refine_diff_density_max 1.988
_refine_diff_density_min -0.935
_refine_diff_density_rms 0.155
_refine_ls_extinction_method none
_refine_ls_goodness_of_fit_ref 1.055
_refine_ls_hydrogen_treatment constr
_refine_ls_matrix_type full
_refine_ls_number_parameters 514
_refine_ls_number_reflns 9699
_refine_ls_number_restraints 7
_refine_ls_restrained_S_all 1.055
_refine_ls_R_factor_all 0.1513
_refine_ls_R_factor_gt 0.1062
_refine_ls_shift/su_max 0.000
_refine_ls_shift/su_mean 0.000
_refine_ls_structure_factor_coef Fsqd
_refine_ls_weighting_details 'calc w=1/[\s^2^(Fo^2^)+(0.1629P)^2^+21.6259P] where P=(Fo^2^+2Fc^2^)/3'
_refine_ls_weighting_scheme calc
_refine_ls_wR_factor_gt 0.2847
_refine_ls_wR_factor_ref 0.3065
_reflns_number_gt 5862
_reflns_number_total 9699
_reflns_threshold_expression >2sigma(I)
_cod_data_source_file c2dt31445b.txt
_cod_data_source_block txy1
_cod_original_cell_volume 5488.5(17)
_cod_original_sg_symbol_H-M P2(1)/n
_cod_database_code 7022049

loop_
_symmetry_equiv_pos_as_xyz
'x, y, z'
'-x+1/2, y+1/2, -z+1/2'
'-x, -y, -z'
'x-1/2, -y-1/2, z-1/2'

loop_
_atom_site_label
_atom_site_type_symbol
_atom_site_fract_x
_atom_site_fract_y
_atom_site_fract_z
_atom_site_U_iso_or_equiv
_atom_site_adp_type
_atom_site_occupancy
_atom_site_symmetry_multiplicity
_atom_site_calc_flag
_atom_site_refinement_flags
Zr1 Zr 0.19385(7) 0.20331(3) 0.76692(5) 0.0220(3) Uani 1 1 d .
P2 P 0.4723(2) 0.24132(9) 0.71905(14) 0.0264(6) Uani 1 1 d .
S3 S 0.2725(2) 0.16122(9) 0.65555(13) 0.0285(6) Uani 1 1 d .
S1 S 0.1942(2) 0.24347(10) 0.89266(13) 0.0310(6) Uani 1 1 d .
Cl1 Cl 0.1257(2) 0.28235(10) 0.70722(14) 0.0380(6) Uani 1 1 d .
P1 P 0.3755(2) 0.15009(10) 0.90919(14) 0.0314(6) Uani 1 1 d .
Si1 Si 0.2949(3) 0.35336(11) 0.95242(16) 0.0377(7) Uani 1 1 d .
Si2 Si 0.3575(3) 0.05265(12) 0.60297(19) 0.0458(8) Uani 1 1 d .
O4 O 0.3733(5) 0.2409(2) 0.7682(3) 0.0248(14) Uani 1 1 d .
O2 O 0.3224(6) 0.1526(2) 0.8310(3) 0.0316(16) Uani 1 1 d .
C6 C 0.4247(9) 0.2074(4) 0.9468(6) 0.036(2) Uani 1 1 d .
C41 C 0.0229(9) 0.1486(5) 0.7033(7) 0.052(3) Uani 1 1 d .
H41A H 0.0250 0.1319 0.6564 0.062 Uiso 1 1 calc R
C25 C 0.4288(8) 0.2726(4) 0.6354(5) 0.031(2) Uani 1 1 d .
C5 C 0.5442(9) 0.2115(4) 0.9905(6) 0.042(3) Uani 1 1 d .
H5A H 0.5970 0.1835 0.9978 0.050 Uiso 1 1 calc R
C20 C 0.4691(9) 0.0999(4) 0.6513(6) 0.033(2) Uani 1 1 d .
C1 C 0.3484(9) 0.2498(4) 0.9376(5) 0.030(2) Uani 1 1 d .
C32 C 0.6990(9) 0.2910(4) 0.7217(6) 0.039(3) Uani 1 1 d .
H32A H 0.6903 0.2864 0.6715 0.047 Uiso 1 1 calc R
C30 C 0.3731(9) 0.3192(4) 0.6352(6) 0.037(2) Uani 1 1 d .
H30A H 0.3525 0.3336 0.6779 0.045 Uiso 1 1 calc R
C24 C 0.5224(7) 0.1815(4) 0.6997(5) 0.028(2) Uani 1 1 d .
C19 C 0.4340(8) 0.1459(4) 0.6698(5) 0.030(2) Uani 1 1 d .
C13 C 0.5109(10) 0.1108(4) 0.9177(5) 0.040(3) Uani 1 1 d .
C7 C 0.2697(11) 0.1216(4) 0.9614(6) 0.044(3) Uani 1 1 d U
C14 C 0.5414(11) 0.0779(4) 0.9750(6) 0.051(3) Uani 1 1 d .
H14A H 0.4874 0.0748 1.0105 0.061 Uiso 1 1 calc R
C26 C 0.4602(9) 0.2517(5) 0.5722(6) 0.043(3) Uani 1 1 d .
H26A H 0.5009 0.2207 0.5720 0.052 Uiso 1 1 calc R
C2 C 0.3900(9) 0.2948(4) 0.9688(6) 0.036(2) Uani 1 1 d .
C4 C 0.5822(9) 0.2550(4) 1.0214(6) 0.039(3) Uani 1 1 d .
H4A H 0.6600 0.2569 1.0517 0.047 Uiso 1 1 calc R
C21 C 0.5995(9) 0.0877(4) 0.6635(5) 0.033(2) Uani 1 1 d .
H21A H 0.6266 0.0560 0.6509 0.040 Uiso 1 1 calc R
C35 C 0.7191(12) 0.3090(5) 0.8703(7) 0.063(4) Uani 1 1 d .
H35A H 0.7240 0.3163 0.9197 0.075 Uiso 1 1 calc R
C39 C -0.0317(8) 0.1993(4) 0.7890(6) 0.041(3) Uani 1 1 d .
H39A H -0.0752 0.2257 0.8131 0.050 Uiso 1 1 calc R
C23 C 0.6509(8) 0.1679(4) 0.7105(6) 0.035(2) Uani 1 1 d .
H23A H 0.7127 0.1910 0.7298 0.042 Uiso 1 1 calc R
C29 C 0.3491(10) 0.3433(5) 0.5703(6) 0.046(3) Uani 1 1 d .
H29A H 0.3122 0.3751 0.5697 0.055 Uiso 1 1 calc R
C42 C 0.1392(11) 0.3503(5) 0.9883(7) 0.051(3) Uani 1 1 d .
H42A H 0.0944 0.3815 0.9786 0.077 Uiso 1 1 calc R
H42B H 0.1538 0.3445 1.0399 0.077 Uiso 1 1 calc R
H42C H 0.0889 0.3233 0.9649 0.077 Uiso 1 1 calc R
C40 C -0.0373(8) 0.1942(4) 0.7136(6) 0.042(3) Uani 1 1 d .
H40A H -0.0851 0.2154 0.6761 0.050 Uiso 1 1 calc R
C10 C 0.1050(13) 0.0726(5) 1.0388(9) 0.071(4) Uani 1 1 d .
H10A H 0.0511 0.0558 1.0664 0.086 Uiso 1 1 calc R
C31 C 0.6074(8) 0.2742(4) 0.7613(6) 0.035(2) Uani 1 1 d .
C36 C 0.6198(10) 0.2842(4) 0.8354(6) 0.040(3) Uani 1 1 d .
H36A H 0.5561 0.2732 0.8617 0.048 Uiso 1 1 calc R
C37 C 0.0600(8) 0.1276(4) 0.7705(6) 0.035(3) Uani 1 1 d .
H37A H 0.0927 0.0933 0.7788 0.042 Uiso 1 1 calc R
C22 C 0.6851(9) 0.1215(4) 0.6931(6) 0.041(3) Uani 1 1 d .
H22A H 0.7709 0.1124 0.7018 0.049 Uiso 1 1 calc R
C3 C 0.5083(10) 0.2965(4) 1.0091(6) 0.045(3) Uani 1 1 d .
H3A H 0.5390 0.3271 1.0286 0.054 Uiso 1 1 calc R
C8 C 0.2359(12) 0.1393(4) 1.0209(6) 0.051(3) Uani 1 1 d U
H8A H 0.2646 0.1713 1.0353 0.061 Uiso 1 1 calc R
C38 C 0.0221(9) 0.1577(5) 0.8225(6) 0.046(3) Uani 1 1 d .
H38A H 0.0243 0.1493 0.8741 0.055 Uiso 1 1 calc R
C43 C 0.3839(13) 0.4042(5) 1.0033(7) 0.065(4) Uani 1 1 d .
H43A H 0.4659 0.4078 0.9869 0.098 Uiso 1 1 calc R
H43B H 0.3956 0.3963 1.0543 0.098 Uiso 1 1 calc R
H43C H 0.3370 0.4350 0.9952 0.098 Uiso 1 1 calc R
C15 C 0.6479(11) 0.0507(5) 0.9797(7) 0.055(3) Uani 1 1 d .
H15A H 0.6672 0.0286 1.0185 0.066 Uiso 1 1 calc R
C16 C 0.7272(12) 0.0543(5) 0.9302(7) 0.062(4) Uani 1 1 d .
H16A H 0.7999 0.0342 0.9338 0.075 Uiso 1 1 calc R
C18 C 0.5955(10) 0.1147(4) 0.8684(7) 0.052(3) Uani 1 1 d .
H18A H 0.5779 0.1371 0.8298 0.062 Uiso 1 1 calc R
C11 C 0.1248(12) 0.0543(5) 0.9745(8) 0.056(3) Uani 1 1 d .
H11A H 0.0820 0.0253 0.9566 0.068 Uiso 1 1 calc R
C33 C 0.8035(10) 0.3147(5) 0.7577(8) 0.056(3) Uani 1 1 d .
H33A H 0.8686 0.3251 0.7320 0.067 Uiso 1 1 calc R
C34 C 0.8141(11) 0.3234(5) 0.8311(8) 0.061(4) Uani 1 1 d .
H34A H 0.8867 0.3393 0.8547 0.074 Uiso 1 1 calc R
C12 C 0.2100(11) 0.0782(4) 0.9329(7) 0.051(3) Uani 1 1 d .
H12A H 0.2253 0.0654 0.8882 0.061 Uiso 1 1 calc R
C9 C 0.1622(14) 0.1151(5) 1.0639(8) 0.072(4) Uani 1 1 d .
H9A H 0.1517 0.1276 1.1097 0.086 Uiso 1 1 calc R
C47 C 0.2317(14) 0.0334(6) 0.6559(8) 0.093(6) Uani 1 1 d .
H47A H 0.1770 0.0093 0.6286 0.139 Uiso 1 1 calc R
H47B H 0.1823 0.0622 0.6659 0.139 Uiso 1 1 calc R
H47C H 0.2696 0.0186 0.7009 0.139 Uiso 1 1 calc R
C17 C 0.7021(11) 0.0876(6) 0.8740(7) 0.066(4) Uani 1 1 d .
H17A H 0.7587 0.0912 0.8401 0.079 Uiso 1 1 calc R
C28 C 0.3742(11) 0.3251(5) 0.5090(7) 0.055(3) Uani 1 1 d .
H28A H 0.3555 0.3431 0.4659 0.066 Uiso 1 1 calc R
C44 C 0.2705(15) 0.3666(5) 0.8542(7) 0.073(4) Uani 1 1 d .
H44A H 0.3518 0.3684 0.8367 0.109 Uiso 1 1 calc R
H44B H 0.2265 0.3981 0.8454 0.109 Uiso 1 1 calc R
H44C H 0.2203 0.3403 0.8291 0.109 Uiso 1 1 calc R
C27 C 0.4283(12) 0.2789(6) 0.5097(7) 0.063(4) Uani 1 1 d .
H27A H 0.4446 0.2652 0.4657 0.076 Uiso 1 1 calc R
C45 C 0.4479(13) -0.0046(5) 0.5962(9) 0.078(5) Uani 1 1 d .
H45A H 0.3933 -0.0298 0.5713 0.116 Uiso 1 1 calc R
H45B H 0.4805 -0.0163 0.6441 0.116 Uiso 1 1 calc R
H45C H 0.5178 0.0019 0.5694 0.116 Uiso 1 1 calc R
C46 C 0.2940(11) 0.0760(5) 0.5117(6) 0.060(4) Uani 1 1 d .
H46A H 0.2367 0.0516 0.4871 0.090 Uiso 1 1 calc R
H46B H 0.3634 0.0817 0.4842 0.090 Uiso 1 1 calc R
H46C H 0.2489 0.1069 0.5161 0.090 Uiso 1 1 calc R

loop_
_atom_site_aniso_label
_atom_site_aniso_U_11
_atom_site_aniso_U_22
_atom_site_aniso_U_33
_atom_site_aniso_U_23
_atom_site_aniso_U_13
_atom_site_aniso_U_12
Zr1 0.0115(4) 0.0282(5) 0.0260(5) 0.0002(4) 0.0011(3) 0.0001(4)
P2 0.0160(11) 0.0303(14) 0.0319(14) -0.0022(11) -0.0006(10) -0.0004(10)
S3 0.0163(10) 0.0388(15) 0.0294(13) -0.0069(11) -0.0008(9) 0.0016(10)
S1 0.0216(11) 0.0382(15) 0.0326(14) -0.0041(11) 0.0022(10) 0.0045(10)
Cl1 0.0302(12) 0.0390(15) 0.0439(16) 0.0065(12) 0.0023(11) 0.0070(11)
P1 0.0271(13) 0.0284(14) 0.0362(15) 0.0038(11) -0.0043(11) 0.0022(11)
Si1 0.0413(16) 0.0322(16) 0.0372(17) -0.0058(13) -0.0037(13) 0.0073(13)
Si2 0.0386(16) 0.0342(18) 0.064(2) -0.0135(15) 0.0055(15) -0.0008(14)
O4 0.018(3) 0.031(4) 0.024(3) -0.003(3) -0.003(3) -0.003(3)
O2 0.035(4) 0.030(4) 0.030(4) 0.012(3) 0.007(3) 0.002(3)
C6 0.022(5) 0.045(7) 0.040(6) -0.006(5) 0.005(4) 0.001(5)
C41 0.020(5) 0.082(9) 0.051(7) -0.012(7) -0.004(5) -0.019(6)
C25 0.012(4) 0.038(6) 0.042(6) 0.000(5) 0.004(4) -0.007(4)
C5 0.029(5) 0.039(7) 0.053(7) 0.001(5) -0.013(5) 0.006(5)
C20 0.031(5) 0.027(6) 0.041(6) 0.006(4) 0.003(5) 0.005(4)
C1 0.031(5) 0.046(6) 0.016(5) 0.001(4) 0.008(4) 0.005(5)
C32 0.028(5) 0.046(7) 0.043(6) -0.001(5) 0.004(5) -0.011(5)
C30 0.036(5) 0.026(6) 0.052(7) 0.009(5) 0.013(5) 0.003(5)
C24 0.008(4) 0.037(6) 0.036(6) 0.005(4) -0.003(4) 0.005(4)
C19 0.017(4) 0.040(6) 0.034(6) -0.006(5) 0.004(4) -0.005(4)
C13 0.045(6) 0.041(7) 0.032(6) -0.014(5) -0.007(5) 0.015(5)
C7 0.059(6) 0.023(5) 0.053(6) 0.014(4) 0.023(5) 0.015(5)
C14 0.059(7) 0.047(7) 0.050(7) 0.015(6) 0.015(6) 0.021(6)
C26 0.030(5) 0.058(8) 0.043(7) -0.002(6) 0.013(5) -0.020(5)
C2 0.029(5) 0.035(6) 0.044(6) -0.005(5) 0.008(5) -0.008(5)
C4 0.018(5) 0.053(7) 0.044(7) -0.003(5) -0.004(4) -0.005(5)
C21 0.026(5) 0.036(6) 0.036(6) -0.004(5) 0.000(4) 0.006(4)
C35 0.058(8) 0.067(9) 0.056(8) -0.017(7) -0.018(7) -0.010(7)
C39 0.006(4) 0.054(7) 0.064(8) -0.009(6) 0.005(4) 0.003(4)
C23 0.012(4) 0.041(6) 0.052(7) 0.003(5) 0.000(4) 0.000(4)
C29 0.028(5) 0.055(8) 0.053(8) 0.021(6) 0.002(5) 0.007(5)
C42 0.046(7) 0.050(8) 0.060(8) 0.001(6) 0.019(6) 0.011(6)
C40 0.012(4) 0.063(8) 0.051(7) -0.006(6) 0.006(4) 0.004(5)
C10 0.068(9) 0.037(8) 0.116(14) 0.025(8) 0.038(9) -0.004(7)
C31 0.011(4) 0.036(6) 0.056(7) 0.002(5) 0.002(4) -0.006(4)
C36 0.036(6) 0.051(7) 0.034(6) -0.005(5) 0.010(5) -0.011(5)
C37 0.015(4) 0.036(6) 0.056(7) 0.016(5) 0.011(5) 0.000(4)
C22 0.020(5) 0.053(7) 0.052(7) 0.014(6) 0.010(5) 0.015(5)
C3 0.039(6) 0.045(7) 0.048(7) -0.012(6) -0.004(5) -0.009(5)
C8 0.076(7) 0.022(5) 0.066(6) 0.020(5) 0.050(6) 0.026(5)
C38 0.024(5) 0.065(8) 0.049(7) -0.002(6) 0.011(5) -0.019(5)
C43 0.069(9) 0.052(8) 0.067(9) -0.006(7) -0.018(7) 0.019(7)
C15 0.048(7) 0.060(8) 0.057(8) 0.016(6) 0.006(6) 0.030(6)
C16 0.053(8) 0.060(9) 0.070(9) 0.008(7) -0.009(7) 0.031(7)
C18 0.040(6) 0.048(7) 0.070(9) 0.025(6) 0.011(6) 0.017(6)
C11 0.057(8) 0.037(7) 0.072(9) 0.017(7) -0.001(7) -0.008(6)
C33 0.033(6) 0.064(9) 0.075(9) 0.001(7) 0.023(6) -0.017(6)
C34 0.031(6) 0.068(9) 0.080(10) -0.019(8) -0.009(6) -0.016(6)
C12 0.064(8) 0.028(6) 0.062(8) -0.001(6) 0.012(6) -0.001(6)
C9 0.085(10) 0.060(10) 0.079(11) -0.001(8) 0.043(9) 0.003(8)
C47 0.079(10) 0.118(14) 0.091(12) -0.041(10) 0.047(9) -0.067(10)
C17 0.044(7) 0.089(11) 0.064(9) 0.014(8) 0.009(6) 0.032(7)
C28 0.046(7) 0.067(9) 0.051(8) 0.036(7) 0.006(6) 0.005(6)
C44 0.102(11) 0.059(9) 0.064(9) 0.031(7) 0.036(8) 0.030(8)
C27 0.061(8) 0.093(11) 0.037(7) 0.006(7) 0.008(6) -0.016(8)
C45 0.061(9) 0.058(9) 0.113(13) -0.047(9) 0.010(8) 0.007(7)
C46 0.049(7) 0.073(9) 0.053(8) -0.018(7) -0.012(6) -0.001(7)

loop_
_atom_type_symbol
_atom_type_description
_atom_type_scat_dispersion_real
_atom_type_scat_dispersion_imag
_atom_type_scat_source
C C 0.0033 0.0016 'International Tables Vol C Tables 4.2.6.8 and 6.1.1.4'
H H 0.0000 0.0000 'International Tables Vol C Tables 4.2.6.8 and 6.1.1.4'
O O 0.0106 0.0060 'International Tables Vol C Tables 4.2.6.8 and 6.1.1.4'
Si Si 0.0817 0.0704 'International Tables Vol C Tables 4.2.6.8 and 6.1.1.4'
P P 0.1023 0.0942 'International Tables Vol C Tables 4.2.6.8 and 6.1.1.4'
S S 0.1246 0.1234 'International Tables Vol C Tables 4.2.6.8 and 6.1.1.4'
Cl Cl 0.1484 0.1585 'International Tables Vol C Tables 4.2.6.8 and 6.1.1.4'
Zr Zr -2.9673 0.5597 'International Tables Vol C Tables 4.2.6.8 and 6.1.1.4'

loop_
_geom_angle_atom_site_label_1
_geom_angle_atom_site_label_2
_geom_angle_atom_site_label_3
_geom_angle
O4 Zr1 O2 78.2(2)
O4 Zr1 Cl1 78.92(17)
O2 Zr1 Cl1 156.30(19)
O4 Zr1 C37 153.0(3)
O2 Zr1 C37 78.1(3)
Cl1 Zr1 C37 125.6(2)
O4 Zr1 C39 152.8(3)
O2 Zr1 C39 115.5(3)
Cl1 Zr1 C39 83.2(3)
C37 Zr1 C39 52.6(3)
O4 Zr1 C41 149.7(3)
O2 Zr1 C41 104.9(3)
Cl1 Zr1 C41 98.0(3)
C37 Zr1 C41 32.2(4)
C39 Zr1 C41 53.1(4)
O4 Zr1 C38 155.1(3)
O2 Zr1 C38 84.7(3)
Cl1 Zr1 C38 114.6(3)
C37 Zr1 C38 31.5(3)
C39 Zr1 C38 31.5(4)
C41 Zr1 C38 52.7(4)
O4 Zr1 C40 149.2(3)
O2 Zr1 C40 131.4(3)
Cl1 Zr1 C40 72.2(3)
C37 Zr1 C40 53.4(3)
C39 Zr1 C40 32.5(3)
C41 Zr1 C40 32.4(4)
C38 Zr1 C40 53.1(4)
O4 Zr1 S1 84.45(17)
O2 Zr1 S1 80.65(18)
Cl1 Zr1 S1 90.94(9)
C37 Zr1 S1 104.2(3)
C39 Zr1 S1 75.5(3)
C41 Zr1 S1 125.8(3)
C38 Zr1 S1 75.0(3)
C40 Zr1 S1 106.1(3)
O4 Zr1 S3 80.27(17)
O2 Zr1 S3 85.49(18)
Cl1 Zr1 S3 96.82(9)
C37 Zr1 S3 85.2(3)
C39 Zr1 S3 122.4(3)
C41 Zr1 S3 70.1(3)
C38 Zr1 S3 116.5(3)
C40 Zr1 S3 92.6(2)
S1 Zr1 S3 161.17(8)
O4 P2 C24 112.5(4)
O4 P2 C31 109.1(4)
C24 P2 C31 107.3(4)
O4 P2 C25 115.1(4)
C24 P2 C25 107.6(5)
C31 P2 C25 104.7(5)
C19 S3 Zr1 113.3(3)
C1 S1 Zr1 111.3(3)
O2 P1 C6 114.0(4)
O2 P1 C7 112.1(5)
C6 P1 C7 109.8(5)
O2 P1 C13 108.0(4)
C6 P1 C13 107.0(5)
C7 P1 C13 105.5(5)
C43 Si1 C44 111.1(7)
C43 Si1 C2 107.9(5)
C44 Si1 C2 108.8(5)
C43 Si1 C42 105.4(6)
C44 Si1 C42 110.6(6)
C2 Si1 C42 113.0(5)
C45 Si2 C47 103.3(8)
C45 Si2 C46 110.5(7)
C47 Si2 C46 112.8(7)
C45 Si2 C20 107.2(5)
C47 Si2 C20 112.9(6)
C46 Si2 C20 109.9(5)
P2 O4 Zr1 134.2(4)
P1 O2 Zr1 133.9(4)
C1 C6 C5 118.0(10)
C1 C6 P1 122.2(7)
C5 C6 P1 119.8(8)
C37 C41 C40 108.0(11)
C37 C41 Zr1 73.1(6)
C40 C41 Zr1 75.0(6)
C37 C41 H41A 125.6
C40 C41 H41A 125.6
Zr1 C41 H41A 125.6
C30 C25 C26 121.0(10)
C30 C25 P2 119.3(8)
C26 C25 P2 119.5(8)
C4 C5 C6 120.6(10)
C4 C5 H5A 119.7
C6 C5 H5A 119.7
C19 C20 C21 118.0(9)
C19 C20 Si2 124.1(7)
C21 C20 Si2 117.7(7)
C2 C1 C6 120.7(9)
C2 C1 S1 120.8(8)
C6 C1 S1 118.2(8)
C33 C32 C31 118.3(11)
C33 C32 H32A 120.9
C31 C32 H32A 120.9
C29 C30 C25 117.3(11)
C29 C30 H30A 121.4
C25 C30 H30A 121.4
C19 C24 C23 118.0(9)
C19 C24 P2 120.1(6)
C23 C24 P2 121.8(7)
C20 C19 C24 122.1(8)
C20 C19 S3 118.4(7)
C24 C19 S3 119.5(7)
C18 C13 C14 117.3(10)
C18 C13 P1 119.5(8)
C14 C13 P1 123.1(9)
C8 C7 C12 117.7(11)
C8 C7 P1 125.9(10)
C12 C7 P1 116.3(9)
C15 C14 C13 120.1(11)
C15 C14 H14A 120.0
C13 C14 H14A 120.0
C27 C26 C25 116.5(12)
C27 C26 H26A 121.8
C25 C26 H26A 121.8
C3 C2 C1 118.3(10)
C3 C2 Si1 119.7(8)
C1 C2 Si1 121.9(7)
C5 C4 C3 120.3(9)
C5 C4 H4A 119.9
C3 C4 H4A 119.9
C22 C21 C20 120.3(9)
C22 C21 H21A 119.8
C20 C21 H21A 119.8
C36 C35 C34 117.8(12)
C36 C35 H35A 121.1
C34 C35 H35A 121.1
C38 C39 C40 109.7(10)
C38 C39 Zr1 76.0(5)
C40 C39 Zr1 75.5(5)
C38 C39 H39A 124.6
C40 C39 H39A 124.6
Zr1 C39 H39A 124.6
C22 C23 C24 119.6(9)
C22 C23 H23A 120.2
C24 C23 H23A 120.2
C28 C29 C30 124.3(12)
C28 C29 H29A 117.8
C30 C29 H29A 117.8
Si1 C42 H42A 109.5
Si1 C42 H42B 109.5
H42A C42 H42B 109.5
Si1 C42 H42C 109.5
H42A C42 H42C 109.5
H42B C42 H42C 109.5
C41 C40 C39 105.2(10)
C41 C40 Zr1 72.6(5)
C39 C40 Zr1 72.0(5)
C41 C40 H40A 127.1
C39 C40 H40A 127.1
Zr1 C40 H40A 127.1
C11 C10 C9 120.3(13)
C11 C10 H10A 119.9
C9 C10 H10A 119.9
C32 C31 C36 119.3(9)
C32 C31 P2 120.9(8)
C36 C31 P2 119.8(7)
C35 C36 C31 122.6(11)
C35 C36 H36A 118.7
C31 C36 H36A 118.7
C38 C37 C41 109.1(10)
C38 C37 Zr1 76.2(6)
C41 C37 Zr1 74.7(6)
C38 C37 H37A 124.9
C41 C37 H37A 124.9
Zr1 C37 H37A 124.9
C21 C22 C23 121.9(9)
C21 C22 H22A 119.0
C23 C22 H22A 119.0
C4 C3 C2 121.8(10)
C4 C3 H3A 119.1
C2 C3 H3A 119.1
C7 C8 C9 125.2(13)
C7 C8 H8A 117.4
C9 C8 H8A 117.4
C37 C38 C39 107.7(10)
C37 C38 Zr1 72.3(6)
C39 C38 Zr1 72.5(6)
C37 C38 H38A 126.0
C39 C38 H38A 126.0
Zr1 C38 H38A 126.0
Si1 C43 H43A 109.5
Si1 C43 H43B 109.5
H43A C43 H43B 109.5
Si1 C43 H43C 109.5
H43A C43 H43C 109.5
H43B C43 H43C 109.5
C16 C15 C14 121.5(12)
C16 C15 H15A 119.2
C14 C15 H15A 119.2
C15 C16 C17 120.0(11)
C15 C16 H16A 120.0
C17 C16 H16A 120.0
C17 C18 C13 122.1(11)
C17 C18 H18A 119.0
C13 C18 H18A 119.0
C10 C11 C12 120.8(12)
C10 C11 H11A 119.6
C12 C11 H11A 119.6
C32 C33 C34 121.0(10)
C32 C33 H33A 119.5
C34 C33 H33A 119.5
C33 C34 C35 120.9(10)
C33 C34 H34A 119.6
C35 C34 H34A 119.6
C7 C12 C11 117.3(11)
C7 C12 H12A 121.3
C11 C12 H12A 121.3
C10 C9 C8 117.9(14)
C10 C9 H9A 121.0
C8 C9 H9A 121.0
Si2 C47 H47A 109.5
Si2 C47 H47B 109.5
H47A C47 H47B 109.5
Si2 C47 H47C 109.5
H47A C47 H47C 109.5
H47B C47 H47C 109.5
C18 C17 C16 119.1(12)
C18 C17 H17A 120.5
C16 C17 H17A 120.5
C29 C28 C27 118.0(11)
C29 C28 H28A 121.0
C27 C28 H28A 121.0
Si1 C44 H44A 109.5
Si1 C44 H44B 109.5
H44A C44 H44B 109.5
Si1 C44 H44C 109.5
H44A C44 H44C 109.5
H44B C44 H44C 109.5
C28 C27 C26 122.9(13)
C28 C27 H27A 118.6
C26 C27 H27A 118.6
Si2 C45 H45A 109.5
Si2 C45 H45B 109.5
H45A C45 H45B 109.5
Si2 C45 H45C 109.5
H45A C45 H45C 109.5
H45B C45 H45C 109.5
Si2 C46 H46A 109.5
Si2 C46 H46B 109.5
H46A C46 H46B 109.5
Si2 C46 H46C 109.5
H46A C46 H46C 109.5
H46B C46 H46C 109.5

loop_
_geom_bond_atom_site_label_1
_geom_bond_atom_site_label_2
_geom_bond_distance
Zr1 O4 2.185(6)
Zr1 O2 2.197(6)
Zr1 Cl1 2.490(3)
Zr1 C37 2.519(10)
Zr1 C39 2.525(9)
Zr1 C41 2.539(10)
Zr1 C38 2.569(10)
Zr1 C40 2.569(9)
Zr1 S1 2.616(3)
Zr1 S3 2.636(3)
P2 O4 1.509(6)
P2 C24 1.767(10)
P2 C31 1.799(9)
P2 C25 1.800(10)
S3 C19 1.775(9)
S1 C1 1.769(10)
P1 O2 1.513(7)
P1 C6 1.764(11)
P1 C7 1.783(11)
P1 C13 1.798(10)
Si1 C43 1.872(13)
Si1 C44 1.876(13)
Si1 C2 1.895(11)
Si1 C42 1.896(11)
Si2 C45 1.850(13)
Si2 C47 1.866(13)
Si2 C46 1.879(13)
Si2 C20 1.905(11)
C6 C1 1.412(14)
C6 C5 1.436(13)
C41 C37 1.401(15)
C41 C40 1.424(17)
C41 H41A 1.0000
C25 C30 1.402(14)
C25 C26 1.406(15)
C5 C4 1.357(15)
C5 H5A 0.9500
C20 C19 1.366(14)
C20 C21 1.432(13)
C1 C2 1.403(14)
C32 C33 1.392(15)
C32 C31 1.396(14)
C32 H32A 0.9500
C30 C29 1.385(15)
C30 H30A 0.9500
C24 C19 1.419(13)
C24 C23 1.421(11)
C13 C18 1.393(16)
C13 C14 1.408(15)
C7 C8 1.321(15)
C7 C12 1.415(16)
C14 C15 1.359(15)
C14 H14A 0.9500
C26 C27 1.398(17)
C26 H26A 0.9500
C2 C3 1.395(14)
C4 C3 1.383(15)
C4 H4A 0.9500
C21 C22 1.365(14)
C21 H21A 0.9500
C35 C36 1.358(15)
C35 C34 1.399(19)
C35 H35A 0.9500
C39 C38 1.383(16)
C39 C40 1.425(15)
C39 H39A 1.0000
C23 C22 1.368(15)
C23 H23A 0.9500
C29 C28 1.322(17)
C29 H29A 0.9500
C42 H42A 0.9800
C42 H42B 0.9800
C42 H42C 0.9800
C40 H40A 1.0000
C10 C11 1.359(19)
C10 C9 1.362(19)
C10 H10A 0.9500
C31 C36 1.417(14)
C36 H36A 0.9500
C37 C38 1.383(15)
C37 H37A 1.0000
C22 H22A 0.9500
C3 H3A 0.9500
C8 C9 1.380(17)
C8 H8A 0.9500
C38 H38A 1.0000
C43 H43A 0.9800
C43 H43B 0.9800
C43 H43C 0.9800
C15 C16 1.355(17)
C15 H15A 0.9500
C16 C17 1.393(18)
C16 H16A 0.9500
C18 C17 1.358(15)
C18 H18A 0.9500
C11 C12 1.443(17)
C11 H11A 0.9500
C33 C34 1.397(18)
C33 H33A 0.9500
C34 H34A 0.9500
C12 H12A 0.9500
C9 H9A 0.9500
C47 H47A 0.9800
C47 H47B 0.9800
C47 H47C 0.9800
C17 H17A 0.9500
C28 C27 1.382(19)
C28 H28A 0.9500
C44 H44A 0.9800
C44 H44B 0.9800
C44 H44C 0.9800
C27 H27A 0.9500
C45 H45A 0.9800
C45 H45B 0.9800
C45 H45C 0.9800
C46 H46A 0.9800
C46 H46B 0.9800
C46 H46C 0.9800

loop_
_platon_squeeze_void_nr
_platon_squeeze_void_average_x
_platon_squeeze_void_average_y
_platon_squeeze_void_average_z
_platon_squeeze_void_volume
_platon_squeeze_void_count_electrons
_platon_squeeze_void_content
1 -0.034 0.000 0.500 682 257 ' '
2 -0.035 0.500 1.000 682 255 ' '
3 0.200 0.744 0.405 21 5 ' '
4 0.300 0.244 0.095 21 3 ' '
5 0.699 0.756 0.905 21 5 ' '
6 0.800 0.256 0.595 20 4 ' '
